data_4501540
loop_
_publ_author_name
'Lama, Prem'
'Aijaz, Arshad'
'Neogi, Subhadip'
'Barbour, Leonard J.'
'Bharadwaj, Parimal K.'

_publ_section_title
;
 Microporous La(III) Metal&#x2212;Organic Framework Using a Semirigid
 Tricarboxylic Ligand: Synthesis, Single-Crystal to Single-Crystal
 Sorption Properties, and Gas Adsorption Studies
;
_journal_issue 8
_journal_name_full 'Crystal Growth &amp; Design'
_journal_page_first 3410
_journal_paper_doi 10.1021/cg100078b
_journal_volume 10
_journal_year 2010
_chemical_formula_moiety 'C20 H18 La N O11'
_chemical_formula_sum 'C20 H18 La N O11'
_chemical_formula_weight 587.26
_chemical_name_systematic
;
 ?
;
_space_group_IT_number 2
_symmetry_cell_setting triclinic
_symmetry_space_group_name_Hall '-P 1'
_symmetry_space_group_name_H-M 'P -1'
_atom_sites_solution_hydrogens geom
_atom_sites_solution_primary direct
_atom_sites_solution_secondary difmap
_audit_creation_method SHELXL-97
_cell_angle_alpha 93.381(5)
_cell_angle_beta 97.716(4)
_cell_angle_gamma 110.242(5)
_cell_formula_units_Z 2
_cell_length_a 9.404(3)
_cell_length_b 9.957(5)
_cell_length_c 11.459(8)
_cell_measurement_reflns_used 999
_cell_measurement_temperature 100(2)
_cell_measurement_theta_max 27.80
_cell_measurement_theta_min 2.7
_cell_volume 991.2(9)
_computing_cell_refinement 'SAINT 6.45 ( Bruker, 2003)'
_computing_data_collection 'SMART 5.628 (Bruker, 2003)'
_computing_data_reduction 'SAINT 6.45 ( Bruker, 2003)'
_computing_molecular_graphics 'DIAMOND 2.1e'
_computing_structure_refinement 'SHELXL-97 (Sheldrick, 1997)'
_computing_structure_solution SIR-97
_diffrn_ambient_temperature 100(2)
_diffrn_measured_fraction_theta_full 0.991
_diffrn_measured_fraction_theta_max 0.991
_diffrn_measurement_device_type 'BRUKER SMART APEX'
_diffrn_measurement_method /w-scans
_diffrn_radiation_monochromator graphite
_diffrn_radiation_source 'fine-focus sealed tube'
_diffrn_radiation_type MoK\a
_diffrn_radiation_wavelength 0.71073
_diffrn_reflns_av_R_equivalents 0.0236
_diffrn_reflns_av_sigmaI/netI 0.0412
_diffrn_reflns_limit_h_max 12
_diffrn_reflns_limit_h_min -12
_diffrn_reflns_limit_k_max 13
_diffrn_reflns_limit_k_min -13
_diffrn_reflns_limit_l_max 15
_diffrn_reflns_limit_l_min -15
_diffrn_reflns_number 8842
_diffrn_reflns_theta_full 27.81
_diffrn_reflns_theta_max 27.81
_diffrn_reflns_theta_min 2.68
_exptl_absorpt_coefficient_mu 2.223
_exptl_absorpt_correction_T_max 0.7762
_exptl_absorpt_correction_T_min 0.6904
_exptl_absorpt_correction_type empirical
_exptl_absorpt_process_details SADABS
_exptl_crystal_colour colorless
_exptl_crystal_density_diffrn 1.968
_exptl_crystal_density_method 'not measured'
_exptl_crystal_description prism
_exptl_crystal_F_000 580
_exptl_crystal_size_max 0.18
_exptl_crystal_size_mid 0.14
_exptl_crystal_size_min 0.12
_refine_diff_density_max 2.263
_refine_diff_density_min -1.770
_refine_diff_density_rms 0.398
_refine_ls_extinction_method none
_refine_ls_goodness_of_fit_ref 1.244
_refine_ls_hydrogen_treatment refU
_refine_ls_matrix_type full
_refine_ls_number_parameters 287
_refine_ls_number_reflns 4724
_refine_ls_number_restraints 18
_refine_ls_restrained_S_all 1.246
_refine_ls_R_factor_all 0.0734
_refine_ls_R_factor_gt 0.0528
_refine_ls_shift/su_max 0.001
_refine_ls_shift/su_mean 0.000
_refine_ls_structure_factor_coef Fsqd
_refine_ls_weighting_details 'calc w=1/[\s^2^(Fo^2^)+(0.0000P)^2^+26.8250P] where P=(Fo^2^+2Fc^2^)/3'
_refine_ls_weighting_scheme calc
_refine_ls_wR_factor_gt 0.1147
_refine_ls_wR_factor_ref 0.1679
_reflns_number_gt 4203
_reflns_number_total 4724
_reflns_threshold_expression >2sigma(I)
_cod_data_source_file cg100078b_si_002.cif
_cod_data_source_block Compound1c
_cod_depositor_comments
;
The following automatic conversions were performed:

'_symmetry_cell_setting' value 'Triclinic' changed to 'triclinic'
according to /home/saulius/struct/CIF-dictionaries/cif_core.dic
dictionary named 'cif_core.dic' version 2.4.2 from 2011-04-26.

Automatic conversion script
Id: cif_fix_values 1715 2011-07-08 13:25:40Z adriana 
;
_cod_original_sg_symbol_H-M P-1
_cod_database_code 4501540

loop_
_symmetry_equiv_pos_as_xyz
'x, y, z'
'-x, -y, -z'

loop_
_atom_site_label
_atom_site_type_symbol
_atom_site_fract_x
_atom_site_fract_y
_atom_site_fract_z
_atom_site_U_iso_or_equiv
_atom_site_adp_type
_atom_site_occupancy
_atom_site_symmetry_multiplicity
_atom_site_calc_flag
_atom_site_refinement_flags
La1 La 0.21553(5) -0.54726(5) 0.51807(4) 0.01182(14) Uani 1 1 d .
O1 O 0.4436(7) -0.3356(6) 0.5343(5) 0.0182(12) Uani 1 1 d .
O2 O 0.6756(6) -0.2661(6) 0.4815(5) 0.0142(11) Uani 1 1 d .
O3 O 1.0407(7) 0.2452(6) 0.6157(5) 0.0166(12) Uani 1 1 d .
O4 O 0.9164(6) 0.3924(6) 0.5757(5) 0.0123(11) Uani 1 1 d .
O5 O 0.4415(6) 0.1045(6) 0.7744(5) 0.0151(11) Uani 1 1 d .
O6 O 0.7879(7) 0.3899(7) 1.2976(5) 0.0180(12) Uani 1 1 d .
O7 O 0.6212(7) 0.5005(6) 1.2679(5) 0.0173(12) Uani 1 1 d .
N1 N 0.965(5) 0.902(7) 0.994(4) 0.49(6) Uiso 1 1 d D
C1 C 0.5717(9) -0.2432(9) 0.5312(7) 0.0151(15) Uiso 1 1 d .
C2 C 0.6098(8) -0.0924(8) 0.5906(7) 0.0113(14) Uani 1 1 d .
C3 C 0.5080(8) -0.0614(8) 0.6569(7) 0.0120(14) Uani 1 1 d .
H3 H 0.4173 -0.1334 0.6666 0.014 Uiso 1 1 calc R
C4 C 0.5447(9) 0.0777(9) 0.7074(7) 0.0137(15) Uani 1 1 d .
C5 C 0.6731(9) 0.1886(8) 0.6900(7) 0.0130(15) Uani 1 1 d .
H5 H 0.6921 0.2827 0.7213 0.016 Uiso 1 1 calc R
C6 C 0.7762(9) 0.1567(8) 0.6232(7) 0.0122(15) Uani 1 1 d .
C7 C 0.9196(9) 0.2713(9) 0.6038(7) 0.0140(15) Uani 1 1 d .
C8 C 0.7452(8) 0.0173(8) 0.5760(7) 0.0110(14) Uani 1 1 d .
H8 H 0.8144 -0.0041 0.5343 0.013 Uiso 1 1 calc R
C9 C 0.5044(9) 0.1778(8) 0.8877(7) 0.0133(15) Uani 1 1 d .
C10 C 0.4354(10) 0.2680(9) 0.9293(7) 0.0162(16) Uani 1 1 d .
H10 H 0.3544 0.2814 0.8816 0.019 Uiso 1 1 calc R
C11 C 0.4894(10) 0.3400(10) 1.0456(8) 0.0197(17) Uani 1 1 d .
H11 H 0.4404 0.3976 1.0759 0.024 Uiso 1 1 calc R
C12 C 0.6139(9) 0.3254(8) 1.1143(7) 0.0132(15) Uani 1 1 d .
C13 C 0.6778(9) 0.4101(9) 1.2337(7) 0.0143(15) Uani 1 1 d .
C14 C 0.6795(10) 0.2293(9) 1.0710(7) 0.0164(16) Uani 1 1 d .
H14 H 0.7603 0.2152 1.1183 0.020 Uiso 1 1 calc R
C15 C 0.6237(10) 0.1544(9) 0.9565(7) 0.0181(16) Uani 1 1 d .
H15 H 0.6665 0.0904 0.9279 0.022 Uiso 1 1 calc R
C16 C 0.889(4) 0.833(4) 0.881(4) 0.190(16) Uiso 1 1 d D
H16 H 0.8650 0.8783 0.8159 0.228 Uiso 1 1 calc R
C17 C 0.856(3) 0.690(4) 0.882(3) 0.150(12) Uiso 1 1 d D
H17 H 0.8060 0.6321 0.8114 0.180 Uiso 1 1 calc R
C18 C 0.890(2) 0.618(3) 0.9783(18) 0.098(7) Uani 1 1 d D
H18 H 0.8605 0.5186 0.9636 0.117 Uiso 1 1 calc R
C19 C 0.959(3) 0.676(3) 1.087(2) 0.139(11) Uiso 1 1 d D
H19 H 0.9793 0.6287 1.1511 0.167 Uiso 1 1 calc R
C20 C 0.995(5) 0.829(4) 1.086(6) 0.30(3) Uiso 1 1 d D
H20 H 1.0448 0.8855 1.1572 0.363 Uiso 1 1 calc R
OW1 O 0.0093(7) -0.7198(7) 0.3545(6) 0.0193(13) Uani 1 1 d D
OW2 O 0.3139(7) -0.5429(8) 0.3163(6) 0.0221(13) Uani 1 1 d D
OW3 O 0.1114(8) 0.0127(7) 0.6956(7) 0.0271(15) Uani 1 1 d D
OW4 O 1.042(4) 0.510(3) 1.105(3) 0.251(14) Uiso 1 1 d D
H1W1 H -0.056(8) -0.690(9) 0.309(6) 0.01(2) Uiso 1 1 d D
H1W3 H 0.213(4) 0.059(14) 0.717(13) 0.06(4) Uiso 1 1 d D
H2W3 H 0.084(18) 0.089(11) 0.681(14) 0.07(5) Uiso 1 1 d D
H1W2 H 0.413(5) -0.523(15) 0.310(13) 0.03(4) Uiso 1 1 d D
H2W2 H 0.28(2) -0.49(4) 0.26(3) 0.04(3) Uiso 1 1 d D
H2W1 H -0.021(15) -0.816(2) 0.339(12) 0.03(4) Uiso 1 1 d D

loop_
_atom_site_aniso_label
_atom_site_aniso_U_11
_atom_site_aniso_U_22
_atom_site_aniso_U_33
_atom_site_aniso_U_23
_atom_site_aniso_U_13
_atom_site_aniso_U_12
La1 0.0107(2) 0.0098(2) 0.0147(2) 0.00014(15) 0.00247(16) 0.00339(16)
O1 0.016(3) 0.018(3) 0.017(3) 0.001(2) 0.003(2) 0.001(2)
O2 0.012(3) 0.012(3) 0.018(3) 0.001(2) 0.010(2) 0.001(2)
O3 0.013(3) 0.014(3) 0.021(3) 0.001(2) 0.004(2) 0.003(2)
O4 0.007(2) 0.011(3) 0.018(3) 0.003(2) 0.003(2) 0.001(2)
O5 0.010(3) 0.019(3) 0.018(3) -0.002(2) 0.007(2) 0.007(2)
O6 0.011(3) 0.024(3) 0.020(3) 0.001(2) 0.002(2) 0.008(2)
O7 0.016(3) 0.015(3) 0.019(3) -0.003(2) -0.003(2) 0.006(2)
C2 0.007(3) 0.017(4) 0.009(3) 0.003(3) 0.002(3) 0.003(3)
C3 0.006(3) 0.010(3) 0.020(4) 0.000(3) 0.001(3) 0.005(3)
C4 0.014(4) 0.017(4) 0.015(4) 0.008(3) 0.006(3) 0.010(3)
C5 0.010(3) 0.009(3) 0.018(4) 0.005(3) 0.003(3) 0.001(3)
C6 0.019(4) 0.010(3) 0.011(3) 0.000(3) -0.001(3) 0.011(3)
C7 0.014(4) 0.015(4) 0.015(4) -0.006(3) -0.005(3) 0.011(3)
C8 0.005(3) 0.013(3) 0.011(3) 0.008(3) 0.001(3) -0.003(3)
C9 0.013(4) 0.014(4) 0.011(4) -0.001(3) 0.007(3) 0.001(3)
C10 0.020(4) 0.022(4) 0.006(3) -0.006(3) 0.001(3) 0.009(3)
C11 0.021(4) 0.024(4) 0.016(4) -0.005(3) 0.002(3) 0.011(4)
C12 0.013(4) 0.008(3) 0.014(4) 0.002(3) 0.006(3) -0.002(3)
C13 0.015(4) 0.013(4) 0.015(4) 0.004(3) 0.009(3) 0.001(3)
C14 0.020(4) 0.024(4) 0.005(3) -0.005(3) -0.005(3) 0.012(3)
C15 0.020(4) 0.018(4) 0.015(4) -0.004(3) -0.002(3) 0.008(3)
C18 0.086(15) 0.095(15) 0.071(13) 0.006(11) -0.009(11) -0.011(12)
OW1 0.012(3) 0.017(3) 0.022(3) -0.002(2) -0.011(2) 0.002(2)
OW2 0.020(3) 0.031(4) 0.018(3) 0.005(3) 0.008(3) 0.009(3)
OW3 0.019(3) 0.017(3) 0.041(4) 0.002(3) -0.004(3) 0.005(3)

loop_
_atom_type_symbol
_atom_type_description
_atom_type_scat_dispersion_real
_atom_type_scat_dispersion_imag
_atom_type_scat_source
C C 0.0033 0.0016 'International Tables Vol C Tables 4.2.6.8 and 6.1.1.4'
H H 0.0000 0.0000 'International Tables Vol C Tables 4.2.6.8 and 6.1.1.4'
N N 0.0061 0.0033 'International Tables Vol C Tables 4.2.6.8 and 6.1.1.4'
O O 0.0106 0.0060 'International Tables Vol C Tables 4.2.6.8 and 6.1.1.4'
La La -0.2871 2.4523 'International Tables Vol C Tables 4.2.6.8 and 6.1.1.4'

loop_
_geom_angle_atom_site_label_1
_geom_angle_atom_site_label_2
_geom_angle_atom_site_label_3
_geom_angle
_geom_angle_site_symmetry_1
_geom_angle_site_symmetry_3
O1 La1 O2 100.9(2) . 2_646
O1 La1 O4 84.2(2) . 2_656
O2 La1 O4 154.93(19) 2_646 2_656
O1 La1 OW1 138.2(2) . .
O2 La1 OW1 84.3(2) 2_646 .
O4 La1 OW1 76.08(19) 2_656 .
O1 La1 O6 75.0(2) . 2_657
O2 La1 O6 125.23(19) 2_646 2_657
O4 La1 O6 79.84(19) 2_656 2_657
OW1 La1 O6 134.7(2) . 2_657
O1 La1 O3 149.4(2) . 1_445
O2 La1 O3 73.09(19) 2_646 1_445
O4 La1 O3 114.24(18) 2_656 1_445
OW1 La1 O3 72.0(2) . 1_445
O6 La1 O3 84.17(19) 2_657 1_445
O1 La1 OW2 72.6(2) . .
O2 La1 OW2 76.2(2) 2_646 .
O4 La1 OW2 82.1(2) 2_656 .
OW1 La1 OW2 68.5(2) . .
O6 La1 OW2 144.2(2) 2_657 .
O3 La1 OW2 131.6(2) 1_445 .
O1 La1 O7 69.6(2) . 2_657
O2 La1 O7 76.61(19) 2_646 2_657
O4 La1 O7 127.50(18) 2_656 2_657
OW1 La1 O7 149.58(19) . 2_657
O6 La1 O7 50.25(18) 2_657 2_657
O3 La1 O7 79.83(19) 1_445 2_657
OW2 La1 O7 127.5(2) . 2_657
O1 La1 O4 135.40(19) . 1_445
O2 La1 O4 119.46(17) 2_646 1_445
O4 La1 O4 67.62(19) 2_656 1_445
OW1 La1 O4 68.76(19) . 1_445
O6 La1 O4 66.76(17) 2_657 1_445
O3 La1 O4 47.61(17) 1_445 1_445
OW2 La1 O4 132.12(19) . 1_445
O7 La1 O4 100.35(18) 2_657 1_445
O1 La1 C13 68.6(2) . 2_657
O2 La1 C13 101.4(2) 2_646 2_657
O4 La1 C13 103.3(2) 2_656 2_657
OW1 La1 C13 151.5(2) . 2_657
O6 La1 C13 25.2(2) 2_657 2_657
O3 La1 C13 82.9(2) 1_445 2_657
OW2 La1 C13 140.0(2) . 2_657
O7 La1 C13 25.2(2) 2_657 2_657
O4 La1 C13 84.51(19) 1_445 2_657
O1 La1 C7 152.2(2) . 1_445
O2 La1 C7 95.13(19) 2_646 1_445
O4 La1 C7 90.90(19) 2_656 1_445
OW1 La1 C7 65.6(2) . 1_445
O6 La1 C7 77.2(2) 2_657 1_445
O3 La1 C7 23.43(19) 1_445 1_445
OW2 La1 C7 133.9(2) . 1_445
O7 La1 C7 92.5(2) 2_657 1_445
O4 La1 C7 24.51(18) 1_445 1_445
C13 La1 C7 86.0(2) 2_657 1_445
C1 O1 La1 168.0(6) . .
C1 O2 La1 134.4(5) . 2_646
C7 O3 La1 101.2(5) . 1_665
C7 O4 La1 152.5(5) . 2_656
C7 O4 La1 87.8(5) . 1_665
La1 O4 La1 112.38(19) 2_656 1_665
C9 O5 C4 116.2(6) . .
C13 O6 La1 95.3(5) . 2_657
C13 O7 La1 92.1(5) . 2_657
C20 N1 C16 123(7) . .
C20 N1 N1 122(5) . 2_777
C16 N1 N1 114(5) . 2_777
O1 C1 O2 124.6(8) . .
O1 C1 C2 118.8(7) . .
O2 C1 C2 116.6(7) . .
C8 C2 C3 120.0(7) . .
C8 C2 C1 119.7(7) . .
C3 C2 C1 120.3(7) . .
C4 C3 C2 118.7(7) . .
C5 C4 C3 122.4(7) . .
C5 C4 O5 120.3(7) . .
C3 C4 O5 117.2(7) . .
C4 C5 C6 118.6(7) . .
C8 C6 C5 120.0(7) . .
C8 C6 C7 118.8(7) . .
C5 C6 C7 121.2(7) . .
O3 C7 O4 121.7(8) . .
O3 C7 C6 118.2(7) . .
O4 C7 C6 120.1(7) . .
O3 C7 La1 55.4(4) . 1_665
O4 C7 La1 67.7(4) . 1_665
C6 C7 La1 166.2(5) . 1_665
C6 C8 C2 120.2(7) . .
C10 C9 C15 121.9(8) . .
C10 C9 O5 116.5(7) . .
C15 C9 O5 121.5(7) . .
C9 C10 C11 119.1(8) . .
C12 C11 C10 120.6(8) . .
C11 C12 C14 119.1(7) . .
C11 C12 C13 120.4(7) . .
C14 C12 C13 120.5(7) . .
O7 C13 O6 121.8(8) . .
O7 C13 C12 119.1(7) . .
O6 C13 C12 119.1(7) . .
O7 C13 La1 62.7(4) . 2_657
O6 C13 La1 59.5(4) . 2_657
C12 C13 La1 173.4(5) . 2_657
C12 C14 C15 120.5(7) . .
C9 C15 C14 118.7(8) . .
C17 C16 N1 108(5) . .
C16 C17 C18 128(4) . .
C19 C18 C17 127(3) . .
C19 C18 OW4 120.4(19) . 2_767
C17 C18 OW4 97.6(18) . 2_767
C18 C19 C20 105(4) . .
N1 C20 C19 129(6) . .

loop_
_geom_bond_atom_site_label_1
_geom_bond_atom_site_label_2
_geom_bond_distance
_geom_bond_site_symmetry_2
La1 O1 2.407(6) .
La1 O2 2.412(6) 2_646
La1 O4 2.496(6) 2_656
La1 OW1 2.562(6) .
La1 O6 2.566(6) 2_657
La1 O3 2.577(6) 1_445
La1 OW2 2.601(6) .
La1 O7 2.636(6) 2_657
La1 O4 2.844(5) 1_445
La1 C13 2.964(8) 2_657
La1 C7 3.072(9) 1_445
O1 C1 1.244(10) .
O2 C1 1.272(10) .
O2 La1 2.412(6) 2_646
O3 C7 1.245(9) .
O3 La1 2.577(6) 1_665
O4 C7 1.275(9) .
O4 La1 2.496(6) 2_656
O4 La1 2.844(5) 1_665
O5 C9 1.397(9) .
O5 C4 1.398(9) .
O6 C13 1.268(10) .
O6 La1 2.566(6) 2_657
O7 C13 1.262(10) .
O7 La1 2.636(6) 2_657
N1 C20 1.37(8) .
N1 C16 1.40(7) .
N1 N1 1.83(13) 2_777
C1 C2 1.513(11) .
C2 C8 1.399(10) .
C2 C3 1.402(10) .
C3 C4 1.376(11) .
C4 C5 1.373(11) .
C5 C6 1.417(11) .
C6 C8 1.376(11) .
C6 C7 1.489(12) .
C7 La1 3.072(9) 1_665
C9 C10 1.375(11) .
C9 C15 1.378(12) .
C10 C11 1.415(11) .
C11 C12 1.376(12) .
C12 C14 1.406(11) .
C12 C13 1.496(11) .
C13 La1 2.964(8) 2_657
C14 C15 1.408(10) .
C16 C17 1.35(5) .
C17 C18 1.41(4) .
C18 C19 1.32(3) .
C18 OW4 1.88(4) 2_767
C19 C20 1.44(5) .
OW4 C18 1.88(4) 2_767

loop_
_geom_torsion_atom_site_label_1
_geom_torsion_atom_site_label_2
_geom_torsion_atom_site_label_3
_geom_torsion_atom_site_label_4
_geom_torsion
_geom_torsion_site_symmetry_1
_geom_torsion_site_symmetry_4
O2 La1 O1 C1 31(3) 2_646 .
O4 La1 O1 C1 -125(3) 2_656 .
OW1 La1 O1 C1 -63(3) . .
O6 La1 O1 C1 154(3) 2_657 .
O3 La1 O1 C1 106(3) 1_445 .
OW2 La1 O1 C1 -41(3) . .
O7 La1 O1 C1 102(3) 2_657 .
O4 La1 O1 C1 -174(3) 1_445 .
C13 La1 O1 C1 129(3) 2_657 .
C7 La1 O1 C1 155(3) 1_445 .
La1 O1 C1 O2 1(3) . .
La1 O1 C1 C2 -178(2) . .
La1 O2 C1 O1 -46.4(12) 2_646 .
La1 O2 C1 C2 133.3(6) 2_646 .
O1 C1 C2 C8 -172.3(7) . .
O2 C1 C2 C8 8.1(11) . .
O1 C1 C2 C3 5.7(11) . .
O2 C1 C2 C3 -173.9(7) . .
C8 C2 C3 C4 -0.5(11) . .
C1 C2 C3 C4 -178.5(7) . .
C2 C3 C4 C5 3.6(12) . .
C2 C3 C4 O5 -179.1(7) . .
C9 O5 C4 C5 -53.4(10) . .
C9 O5 C4 C3 129.3(8) . .
C3 C4 C5 C6 -3.8(12) . .
O5 C4 C5 C6 179.0(7) . .
C4 C5 C6 C8 1.0(11) . .
C4 C5 C6 C7 -178.4(7) . .
La1 O3 C7 O4 -14.3(9) 1_665 .
La1 O3 C7 C6 165.7(6) 1_665 .
La1 O4 C7 O3 151.3(8) 2_656 .
La1 O4 C7 O3 12.7(8) 1_665 .
La1 O4 C7 C6 -28.6(16) 2_656 .
La1 O4 C7 C6 -167.3(7) 1_665 .
La1 O4 C7 La1 138.7(11) 2_656 1_665
C8 C6 C7 O3 -43.6(11) . .
C5 C6 C7 O3 135.7(8) . .
C8 C6 C7 O4 136.3(8) . .
C5 C6 C7 O4 -44.3(11) . .
C8 C6 C7 La1 15(3) . 1_665
C5 C6 C7 La1 -165.6(18) . 1_665
C5 C6 C8 C2 2.0(11) . .
C7 C6 C8 C2 -178.7(7) . .
C3 C2 C8 C6 -2.2(11) . .
C1 C2 C8 C6 175.8(7) . .
C4 O5 C9 C10 147.2(7) . .
C4 O5 C9 C15 -36.4(10) . .
C15 C9 C10 C11 0.7(13) . .
O5 C9 C10 C11 177.1(7) . .
C9 C10 C11 C12 3.0(13) . .
C10 C11 C12 C14 -4.9(13) . .
C10 C11 C12 C13 175.5(8) . .
La1 O7 C13 O6 -7.7(8) 2_657 .
La1 O7 C13 C12 172.7(6) 2_657 .
La1 O6 C13 O7 8.0(8) 2_657 .
La1 O6 C13 C12 -172.5(6) 2_657 .
C11 C12 C13 O7 -3.7(11) . .
C14 C12 C13 O7 176.7(8) . .
C11 C12 C13 O6 176.8(8) . .
C14 C12 C13 O6 -2.9(11) . .
C11 C12 C14 C15 3.2(13) . .
C13 C12 C14 C15 -177.2(8) . .
C10 C9 C15 C14 -2.3(13) . .
O5 C9 C15 C14 -178.5(7) . .
C12 C14 C15 C9 0.4(13) . .
C20 N1 C16 C17 -1(2) . .
N1 N1 C16 C17 174(4) 2_777 .
N1 C16 C17 C18 0(2) . .
C16 C17 C18 C19 1(2) . .
C16 C17 C18 OW4 -137(2) . 2_767
C17 C18 C19 C20 -1(2) . .
OW4 C18 C19 C20 129(2) 2_767 .
C16 N1 C20 C19 1(3) . .
N1 N1 C20 C19 -174(4) 2_777 .
C18 C19 C20 N1 1(2) . .
